data_4329925
loop_
_publ_author_name
'Vadapalli Chandrasekhar'
'Joydeb Goura'
'E. Carolina Sa\~nudo'

_publ_contact_author_address
; Department of Chemistry
Indian Institute of Technology Kanpur
Kanpur 208016
Uttarpradesh
India
;
_publ_contact_author_email vc@iitk.ac.in
_publ_contact_author_fax '+91-512-259 7436'
_publ_contact_author_name 'Prof. V. Chandrasekhar'
_publ_contact_author_phone '+91-512-259 7259'
_publ_section_title
;
 Carboxylate-Free Manganese(II) Phosphonate Assemblies: Synthesis,
 Structure, and Magnetism
;
_journal_name_full 'Inorganic Chemistry'
_journal_page_first 8479
_journal_page_last 8487
_journal_paper_doi 10.1021/ic301060j
_journal_volume 51
_journal_year 2012
_chemical_formula_moiety 'C88 H90 Cl2 Mn4 N12 O22 P4 '
_chemical_formula_sum 'C88 H90 Cl2 Mn4 N12 O22 P4'
_chemical_formula_weight 2082.26
_chemical_name_systematic
; 
 ? 
;
_space_group_IT_number 2
_symmetry_cell_setting triclinic
_symmetry_space_group_name_Hall '-P 1'
_symmetry_space_group_name_H-M 'P -1'
_atom_sites_solution_hydrogens geom
_atom_sites_solution_primary direct
_atom_sites_solution_secondary difmap
_audit_creation_method SHELXL-97
_cell_angle_alpha 81.374(4)
_cell_angle_beta 85.103(4)
_cell_angle_gamma 65.466(3)
_cell_formula_units_Z 1
_cell_length_a 13.022(3)
_cell_length_b 13.089(3)
_cell_length_c 14.816(3)
_cell_measurement_reflns_used 2281
_cell_measurement_temperature 100(2)
_cell_measurement_theta_max 24.86
_cell_measurement_theta_min 2.89
_cell_volume 2270.6(9)
_computing_cell_refinement 'Bruker SMART'
_computing_data_collection 'Bruker SMART'
_computing_data_reduction 'Bruker SAINT'
_computing_molecular_graphics 'Bruker SHELXTL'
_computing_publication_material 'Bruker SHELXTL'
_computing_structure_refinement 'SHELXL-97 (Sheldrick, 1997)'
_computing_structure_solution 'SHELXS-97 (Sheldrick, 1990)'
_diffrn_ambient_temperature 100(2)
_diffrn_measured_fraction_theta_full 0.973
_diffrn_measured_fraction_theta_max 0.973
_diffrn_measurement_device_type 'CCD area detector'
_diffrn_measurement_method 'phi and omega scans'
_diffrn_radiation_monochromator graphite
_diffrn_radiation_source 'fine-focus sealed tube'
_diffrn_radiation_type MoK\a
_diffrn_radiation_wavelength 0.71073
_diffrn_reflns_av_R_equivalents 0.0404
_diffrn_reflns_av_sigmaI/netI 0.0875
_diffrn_reflns_limit_h_max 11
_diffrn_reflns_limit_h_min -15
_diffrn_reflns_limit_k_max 16
_diffrn_reflns_limit_k_min -16
_diffrn_reflns_limit_l_max 18
_diffrn_reflns_limit_l_min -17
_diffrn_reflns_number 12612
_diffrn_reflns_theta_full 26.00
_diffrn_reflns_theta_max 26.00
_diffrn_reflns_theta_min 2.18
_exptl_absorpt_coefficient_mu 0.753
_exptl_absorpt_correction_T_max 1.00
_exptl_absorpt_correction_T_min 0.581368
_exptl_absorpt_correction_type empirical
_exptl_absorpt_process_details sadabs
_exptl_crystal_colour yellow
_exptl_crystal_density_diffrn 1.523
_exptl_crystal_description block
_exptl_crystal_F_000 1072
_exptl_crystal_size_max 0.12
_exptl_crystal_size_mid 0.11
_exptl_crystal_size_min 0.09
_refine_diff_density_max 1.100
_refine_diff_density_min -1.035
_refine_diff_density_rms 0.281
_refine_ls_extinction_method none
_refine_ls_goodness_of_fit_ref 1.029
_refine_ls_hydrogen_treatment mixed
_refine_ls_matrix_type full
_refine_ls_number_parameters 607
_refine_ls_number_reflns 8694
_refine_ls_number_restraints 0
_refine_ls_restrained_S_all 1.029
_refine_ls_R_factor_all 0.0963
_refine_ls_R_factor_gt 0.0625
_refine_ls_shift/su_max 0.000
_refine_ls_shift/su_mean 0.000
_refine_ls_structure_factor_coef Fsqd
_refine_ls_weighting_details 'calc w=1/[\s^2^(Fo^2^)+(0.1177P)^2^+0.0000P] where P=(Fo^2^+2Fc^2^)/3'
_refine_ls_weighting_scheme calc
_refine_ls_wR_factor_gt 0.1540
_refine_ls_wR_factor_ref 0.2053
_reflns_number_gt 6068
_reflns_number_total 8694
_reflns_threshold_expression >2sigma(I)
_cod_data_source_file ic301060j_si_002_4.cif
_cod_data_source_block Complex_4
_cod_original_cell_volume 2270.6(8)
_cod_original_formula_sum 'C88 H90 Cl2 Mn4 N12 O22 P4 '
_cod_database_code 4329925

loop_
_symmetry_equiv_pos_as_xyz
'x, y, z'
'-x, -y, -z'

loop_
_atom_site_label
_atom_site_type_symbol
_atom_site_fract_x
_atom_site_fract_y
_atom_site_fract_z
_atom_site_U_iso_or_equiv
_atom_site_adp_type
_atom_site_occupancy
_atom_site_symmetry_multiplicity
_atom_site_calc_flag
_atom_site_refinement_flags
Mn1 Mn 0.74647(6) 0.57775(5) 0.25633(5) 0.0141(2) Uani 1 1 d .
Mn2 Mn 1.13625(6) 0.32403(6) 0.06899(5) 0.0153(2) Uani 1 1 d .
P1 P 0.84062(10) 0.44525(10) 0.06543(8) 0.0141(3) Uani 1 1 d .
Cl1 Cl 0.76427(11) 0.10346(10) 0.42095(9) 0.0255(3) Uani 1 1 d .
P2 P 0.86849(10) 0.74791(10) 0.13144(8) 0.0150(3) Uani 1 1 d .
O4 O 0.8151(3) 0.6961(3) 0.2078(2) 0.0177(7) Uani 1 1 d .
O2 O 0.9592(3) 0.3560(3) 0.0421(2) 0.0163(7) Uani 1 1 d .
C10 C 1.4323(4) 0.0317(4) 0.3360(3) 0.0221(11) Uani 1 1 d .
H10 H 1.4965 0.0010 0.3712 0.027 Uiso 1 1 calc R
O7 O 1.1842(3) 0.2243(3) -0.0393(2) 0.0188(7) Uani 1 1 d .
O6 O 1.0566(3) 0.4331(3) 0.1810(2) 0.0175(8) Uani 1 1 d .
H6A H 1.0513 0.4975 0.1637 0.026 Uiso 1 1 calc R
O1 O 0.8336(3) 0.4589(2) 0.1666(2) 0.0164(7) Uani 1 1 d .
O3 O 0.8116(3) 0.5549(3) 0.0025(2) 0.0196(7) Uani 1 1 d .
O8 O 0.7833(4) 0.1522(3) 0.3312(3) 0.0400(10) Uani 1 1 d .
N6 N 1.1448(3) 0.1734(3) 0.1773(3) 0.0178(9) Uani 1 1 d .
N1 N 0.5996(3) 0.5246(3) 0.3170(3) 0.0183(9) Uani 1 1 d .
N2 N 0.5791(3) 0.7050(3) 0.1915(3) 0.0195(9) Uani 1 1 d .
O9 O 0.7432(3) 0.1815(3) 0.4866(2) 0.0329(9) Uani 1 1 d .
N3 N 0.7317(3) 0.6576(3) 0.3879(3) 0.0166(8) Uani 1 1 d .
N4 N 0.8547(3) 0.4380(3) 0.3685(3) 0.0144(8) Uani 1 1 d .
N5 N 1.3070(3) 0.2513(3) 0.1404(3) 0.0204(9) Uani 1 1 d .
O11 O 0.6664(4) 0.0792(4) 0.4193(3) 0.0517(13) Uani 1 1 d .
C23 C 0.8713(4) 0.5527(4) 0.6130(3) 0.0194(10) Uani 1 1 d .
H23 H 0.8769 0.5791 0.6664 0.023 Uiso 1 1 calc R
C24 C 0.8041(4) 0.6308(4) 0.5403(3) 0.0177(10) Uani 1 1 d .
C20 C 0.9213(4) 0.3974(4) 0.5244(3) 0.0172(10) Uani 1 1 d .
C22 C 0.9266(4) 0.4410(4) 0.6048(3) 0.0193(10) Uani 1 1 d .
H22 H 0.9690 0.3919 0.6531 0.023 Uiso 1 1 calc R
C32 C 0.7309(4) 0.3849(4) -0.0555(3) 0.0223(11) Uani 1 1 d .
H32A H 0.8034 0.3366 -0.0786 0.033 Uiso 1 1 calc R
H32B H 0.7083 0.4598 -0.0878 0.033 Uiso 1 1 calc R
H32C H 0.6763 0.3557 -0.0641 0.033 Uiso 1 1 calc R
C12 C 1.2381(4) 0.1241(4) 0.2292(3) 0.0172(10) Uani 1 1 d .
C25 C 0.7956(4) 0.5898(4) 0.4595(3) 0.0144(10) Uani 1 1 d .
C28 C 0.6789(4) 0.7676(4) 0.3946(3) 0.0232(11) Uani 1 1 d .
H28 H 0.6356 0.8151 0.3461 0.028 Uiso 1 1 calc R
C19 C 0.9772(4) 0.2815(4) 0.5115(4) 0.0220(11) Uani 1 1 d .
H19 H 1.0191 0.2284 0.5582 0.026 Uiso 1 1 calc R
C18 C 0.9693(4) 0.2480(4) 0.4308(4) 0.0220(11) Uani 1 1 d .
H18 H 1.0034 0.1718 0.4230 0.026 Uiso 1 1 calc R
C21 C 0.8586(4) 0.4718(4) 0.4497(3) 0.0149(10) Uani 1 1 d .
C39 C 0.4829(4) 0.6947(4) 0.2260(3) 0.0179(10) Uani 1 1 d .
C35 C 0.3960(4) 0.5851(4) 0.3270(4) 0.0249(12) Uani 1 1 d .
C26 C 0.7477(4) 0.7476(4) 0.5439(3) 0.0228(11) Uani 1 1 d .
H26 H 0.7528 0.7785 0.5950 0.027 Uiso 1 1 calc R
C40 C 0.3741(4) 0.7724(4) 0.1951(3) 0.0216(11) Uani 1 1 d .
C8 C 1.4202(4) 0.1220(4) 0.2653(3) 0.0215(11) Uani 1 1 d .
C7 C 1.4987(4) 0.1712(4) 0.2477(4) 0.0271(12) Uani 1 1 d .
H7 H 1.5620 0.1461 0.2833 0.032 Uiso 1 1 calc R
C43 C 0.4651(5) 0.8691(5) 0.0916(4) 0.0321(13) Uani 1 1 d .
H43 H 0.4626 0.9261 0.0449 0.039 Uiso 1 1 calc R
C16 C 1.0632(4) 0.1367(4) 0.1964(3) 0.0210(11) Uani 1 1 d .
H16 H 0.9990 0.1700 0.1612 0.025 Uiso 1 1 calc R
C17 C 0.9103(4) 0.3280(4) 0.3602(3) 0.0189(10) Uani 1 1 d .
H17 H 0.9094 0.3039 0.3044 0.023 Uiso 1 1 calc R
C37 C 0.2869(4) 0.6668(5) 0.2960(4) 0.0314(13) Uani 1 1 d .
H37 H 0.2225 0.6573 0.3194 0.038 Uiso 1 1 calc R
C41 C 0.2764(4) 0.7562(4) 0.2344(4) 0.0267(12) Uani 1 1 d .
H41 H 0.2048 0.8086 0.2167 0.032 Uiso 1 1 calc R
C31 C 0.6200(4) 0.4647(4) 0.0844(4) 0.0217(11) Uani 1 1 d .
H31A H 0.6015 0.5424 0.0606 0.033 Uiso 1 1 calc R
H31B H 0.6213 0.4563 0.1499 0.033 Uiso 1 1 calc R
H31C H 0.5642 0.4421 0.0664 0.033 Uiso 1 1 calc R
C13 C 1.2524(4) 0.0358(4) 0.3009(3) 0.0223(11) Uani 1 1 d .
C33 C 0.6089(4) 0.4327(4) 0.3739(3) 0.0228(11) Uani 1 1 d .
H33 H 0.6810 0.3804 0.3904 0.027 Uiso 1 1 calc R
C38 C 0.4934(4) 0.5994(4) 0.2921(3) 0.0188(10) Uani 1 1 d .
C15 C 1.0694(4) 0.0507(4) 0.2668(4) 0.0246(12) Uani 1 1 d .
H15 H 1.0106 0.0272 0.2780 0.029 Uiso 1 1 calc R
C36 C 0.4114(5) 0.4863(5) 0.3877(4) 0.0348(14) Uani 1 1 d .
H36 H 0.3492 0.4732 0.4123 0.042 Uiso 1 1 calc R
C27 C 0.6853(5) 0.8155(4) 0.4717(4) 0.0270(12) Uani 1 1 d .
H27 H 0.6472 0.8931 0.4734 0.032 Uiso 1 1 calc R
C14 C 1.1634(5) 0.0014(4) 0.3192(4) 0.0257(12) Uani 1 1 d .
H14 H 1.1682 -0.0550 0.3671 0.031 Uiso 1 1 calc R
C42 C 0.3675(4) 0.8619(4) 0.1271(4) 0.0244(12) Uani 1 1 d .
H42 H 0.2978 0.9156 0.1066 0.029 Uiso 1 1 calc R
C44 C 0.5697(5) 0.7888(4) 0.1264(4) 0.0290(13) Uani 1 1 d .
H44 H 0.6353 0.7954 0.1023 0.035 Uiso 1 1 calc R
C9 C 1.3240(4) 0.1665(4) 0.2103(3) 0.0188(10) Uani 1 1 d .
C6 C 1.4801(5) 0.2563(5) 0.1774(4) 0.0335(13) Uani 1 1 d .
H6 H 1.5311 0.2899 0.1650 0.040 Uiso 1 1 calc R
C30 C 0.7382(4) 0.3888(4) 0.0462(3) 0.0172(10) Uani 1 1 d .
C29 C 0.7732(4) 0.2671(4) 0.0961(4) 0.0275(12) Uani 1 1 d .
H29A H 0.7186 0.2389 0.0855 0.041 Uiso 1 1 calc R
H29B H 0.7767 0.2678 0.1604 0.041 Uiso 1 1 calc R
H29C H 0.8459 0.2190 0.0733 0.041 Uiso 1 1 calc R
C5 C 1.3857(4) 0.2932(4) 0.1241(4) 0.0288(12) Uani 1 1 d .
H5 H 1.3767 0.3493 0.0751 0.035 Uiso 1 1 calc R
C11 C 1.3531(4) -0.0107(4) 0.3535(4) 0.0256(12) Uani 1 1 d .
H11 H 1.3637 -0.0703 0.3999 0.031 Uiso 1 1 calc R
C34 C 0.5180(5) 0.4100(5) 0.4100(4) 0.0341(14) Uani 1 1 d .
H34 H 0.5294 0.3438 0.4490 0.041 Uiso 1 1 calc R
O10 O 0.8609(4) 0.0022(3) 0.4482(3) 0.0537(14) Uani 1 1 d .
C3 C 0.9148(5) 0.8542(4) 0.2583(4) 0.0262(12) Uani 1 1 d .
H3A H 0.9924 0.8012 0.2569 0.039 Uiso 1 1 calc R
H3B H 0.8727 0.8231 0.3013 0.039 Uiso 1 1 calc R
H3C H 0.9100 0.9236 0.2762 0.039 Uiso 1 1 calc R
C1 C 0.8657(4) 0.8778(4) 0.1624(3) 0.0191(10) Uani 1 1 d .
C4 C 0.9343(5) 0.9237(4) 0.0914(4) 0.0270(12) Uani 1 1 d .
H4A H 0.9040 0.9356 0.0320 0.040 Uiso 1 1 calc R
H4B H 1.0117 0.8700 0.0912 0.040 Uiso 1 1 calc R
H4C H 0.9301 0.9941 0.1066 0.040 Uiso 1 1 calc R
C2 C 0.7413(4) 0.9654(4) 0.1654(4) 0.0283(12) Uani 1 1 d .
H2A H 0.7388 1.0359 0.1789 0.042 Uiso 1 1 calc R
H2B H 0.6998 0.9377 0.2118 0.042 Uiso 1 1 calc R
H2C H 0.7083 0.9768 0.1072 0.042 Uiso 1 1 calc R
H6B H 1.003(5) 0.435(5) 0.186(4) 0.018(17) Uiso 1 1 d .
O12 O 0.9986(3) 0.6656(3) 0.1245(2) 0.0167(7) Uani 1 1 d .
H12 H 1.0184 0.6617 0.0707 0.025 Uiso 1 1 calc R

loop_
_atom_site_aniso_label
_atom_site_aniso_U_11
_atom_site_aniso_U_22
_atom_site_aniso_U_33
_atom_site_aniso_U_23
_atom_site_aniso_U_13
_atom_site_aniso_U_12
Mn1 0.0140(4) 0.0133(4) 0.0145(4) -0.0032(3) 0.0029(3) -0.0053(3)
Mn2 0.0162(4) 0.0142(4) 0.0146(4) -0.0016(3) 0.0010(3) -0.0058(3)
P1 0.0140(6) 0.0146(6) 0.0139(6) -0.0032(5) 0.0025(5) -0.0061(5)
Cl1 0.0332(7) 0.0201(6) 0.0219(7) -0.0008(5) -0.0030(5) -0.0098(5)
P2 0.0166(6) 0.0139(6) 0.0153(6) -0.0028(5) 0.0024(5) -0.0073(5)
O4 0.0204(18) 0.0157(16) 0.0172(18) -0.0046(13) 0.0040(13) -0.0076(14)
O2 0.0135(17) 0.0186(16) 0.0179(18) -0.0063(14) 0.0032(13) -0.0071(14)
C10 0.021(3) 0.016(2) 0.019(3) -0.001(2) -0.005(2) 0.004(2)
O7 0.0184(18) 0.0204(17) 0.0163(18) -0.0050(14) 0.0031(13) -0.0065(14)
O6 0.017(2) 0.0186(18) 0.0197(19) -0.0035(14) 0.0014(15) -0.0094(16)
O1 0.0178(17) 0.0149(16) 0.0164(17) -0.0031(13) 0.0020(13) -0.0067(14)
O3 0.0183(17) 0.0174(16) 0.0223(19) 0.0023(14) 0.0001(14) -0.0082(14)
O8 0.058(3) 0.041(2) 0.021(2) 0.0013(18) 0.0049(19) -0.023(2)
N6 0.020(2) 0.0156(19) 0.017(2) -0.0024(16) 0.0003(16) -0.0065(17)
N1 0.020(2) 0.018(2) 0.020(2) -0.0082(17) 0.0045(17) -0.0096(17)
N2 0.014(2) 0.017(2) 0.025(2) -0.0038(17) 0.0023(17) -0.0054(17)
O9 0.054(3) 0.0211(18) 0.021(2) -0.0033(16) 0.0012(18) -0.0130(18)
N3 0.018(2) 0.0134(19) 0.017(2) -0.0019(16) 0.0039(16) -0.0060(17)
N4 0.018(2) 0.0123(18) 0.014(2) -0.0050(15) 0.0035(16) -0.0064(16)
N5 0.018(2) 0.019(2) 0.020(2) -0.0012(17) 0.0034(17) -0.0038(17)
O11 0.063(3) 0.075(3) 0.038(3) 0.010(2) -0.016(2) -0.052(3)
C23 0.023(3) 0.030(3) 0.010(2) -0.006(2) -0.0005(19) -0.014(2)
C24 0.013(2) 0.019(2) 0.021(3) 0.000(2) 0.0043(19) -0.008(2)
C20 0.016(2) 0.020(2) 0.016(2) -0.001(2) -0.0013(19) -0.009(2)
C22 0.019(3) 0.021(2) 0.018(3) 0.001(2) 0.0003(19) -0.010(2)
C32 0.019(3) 0.031(3) 0.022(3) -0.013(2) 0.002(2) -0.012(2)
C12 0.020(3) 0.011(2) 0.020(3) -0.0068(19) 0.003(2) -0.0043(19)
C25 0.014(2) 0.016(2) 0.013(2) -0.0051(18) 0.0051(18) -0.0064(19)
C28 0.028(3) 0.017(2) 0.019(3) -0.003(2) 0.000(2) -0.002(2)
C19 0.020(3) 0.020(2) 0.025(3) 0.002(2) 0.001(2) -0.011(2)
C18 0.024(3) 0.013(2) 0.029(3) -0.004(2) 0.001(2) -0.007(2)
C21 0.015(2) 0.018(2) 0.013(2) 0.0005(19) 0.0047(18) -0.0091(19)
C39 0.014(2) 0.016(2) 0.024(3) -0.010(2) 0.001(2) -0.0043(19)
C35 0.026(3) 0.026(3) 0.026(3) -0.005(2) 0.004(2) -0.014(2)
C26 0.025(3) 0.022(3) 0.021(3) -0.014(2) 0.006(2) -0.006(2)
C40 0.019(3) 0.021(2) 0.026(3) -0.011(2) 0.005(2) -0.007(2)
C8 0.017(3) 0.022(3) 0.020(3) -0.006(2) 0.001(2) -0.001(2)
C7 0.014(3) 0.030(3) 0.029(3) -0.004(2) 0.000(2) -0.001(2)
C43 0.029(3) 0.027(3) 0.038(3) 0.009(2) -0.008(3) -0.012(2)
C16 0.024(3) 0.023(3) 0.020(3) -0.009(2) 0.004(2) -0.012(2)
C17 0.022(3) 0.018(2) 0.014(2) -0.0036(19) 0.0021(19) -0.006(2)
C37 0.018(3) 0.039(3) 0.039(3) -0.005(3) 0.006(2) -0.015(2)
C41 0.017(3) 0.027(3) 0.035(3) -0.012(2) 0.000(2) -0.005(2)
C31 0.016(3) 0.019(2) 0.029(3) -0.004(2) 0.002(2) -0.005(2)
C13 0.031(3) 0.012(2) 0.022(3) -0.008(2) 0.003(2) -0.005(2)
C33 0.024(3) 0.022(3) 0.023(3) -0.003(2) 0.008(2) -0.012(2)
C38 0.016(2) 0.024(3) 0.019(3) -0.012(2) 0.0067(19) -0.009(2)
C15 0.031(3) 0.020(2) 0.028(3) -0.006(2) 0.004(2) -0.015(2)
C36 0.029(3) 0.040(3) 0.042(4) 0.002(3) 0.008(3) -0.023(3)
C27 0.036(3) 0.015(2) 0.023(3) -0.009(2) -0.005(2) 0.000(2)
C14 0.039(3) 0.013(2) 0.023(3) -0.005(2) 0.007(2) -0.010(2)
C42 0.018(3) 0.019(2) 0.032(3) -0.004(2) -0.004(2) -0.003(2)
C44 0.023(3) 0.031(3) 0.036(3) 0.003(2) -0.001(2) -0.015(2)
C9 0.019(3) 0.015(2) 0.018(3) -0.0044(19) 0.0025(19) -0.003(2)
C6 0.022(3) 0.039(3) 0.038(3) 0.003(3) 0.000(2) -0.014(3)
C30 0.017(2) 0.015(2) 0.021(3) -0.0032(19) 0.0022(19) -0.008(2)
C29 0.021(3) 0.022(3) 0.041(3) -0.006(2) 0.004(2) -0.011(2)
C5 0.023(3) 0.029(3) 0.032(3) 0.007(2) 0.000(2) -0.013(2)
C11 0.031(3) 0.016(2) 0.020(3) -0.001(2) -0.002(2) 0.000(2)
C34 0.034(3) 0.029(3) 0.037(3) 0.005(3) 0.003(3) -0.015(3)
O10 0.058(3) 0.030(2) 0.047(3) -0.015(2) -0.020(2) 0.015(2)
C3 0.036(3) 0.026(3) 0.025(3) -0.010(2) 0.003(2) -0.019(2)
C1 0.017(2) 0.014(2) 0.024(3) -0.003(2) 0.002(2) -0.004(2)
C4 0.040(3) 0.018(2) 0.029(3) -0.003(2) 0.006(2) -0.019(2)
C2 0.032(3) 0.014(2) 0.037(3) -0.011(2) 0.009(2) -0.006(2)
O12 0.0189(17) 0.0177(16) 0.0128(17) -0.0068(14) 0.0064(13) -0.0064(14)

loop_
_atom_type_symbol
_atom_type_description
_atom_type_scat_dispersion_real
_atom_type_scat_dispersion_imag
_atom_type_scat_source
C C 0.0033 0.0016 'International Tables Vol C Tables 4.2.6.8 and 6.1.1.4'
H H 0.0000 0.0000 'International Tables Vol C Tables 4.2.6.8 and 6.1.1.4'
N N 0.0061 0.0033 'International Tables Vol C Tables 4.2.6.8 and 6.1.1.4'
O O 0.0106 0.0060 'International Tables Vol C Tables 4.2.6.8 and 6.1.1.4'
P P 0.1023 0.0942 'International Tables Vol C Tables 4.2.6.8 and 6.1.1.4'
Mn Mn 0.3368 0.7283 'International Tables Vol C Tables 4.2.6.8 and 6.1.1.4'
Cl Cl 0.1484 0.1585 'International Tables Vol C Tables 4.2.6.8 and 6.1.1.4'

loop_
_geom_angle_atom_site_label_1
_geom_angle_atom_site_label_2
_geom_angle_atom_site_label_3
_geom_angle
_geom_angle_site_symmetry_1
_geom_angle_site_symmetry_3
O1 Mn1 O4 97.84(12) . .
O1 Mn1 N2 108.74(13) . .
O4 Mn1 N2 87.69(13) . .
O1 Mn1 N3 152.45(13) . .
O4 Mn1 N3 80.35(13) . .
N2 Mn1 N3 98.68(14) . .
O1 Mn1 N4 84.82(12) . .
O4 Mn1 N4 113.02(13) . .
N2 Mn1 N4 153.96(14) . .
N3 Mn1 N4 71.03(13) . .
O1 Mn1 N1 103.39(13) . .
O4 Mn1 N1 153.73(13) . .
N2 Mn1 N1 71.02(14) . .
N3 Mn1 N1 87.66(14) . .
N4 Mn1 N1 84.44(13) . .
O3 Mn2 O7 92.94(13) 2_765 .
O3 Mn2 O2 113.53(12) 2_765 .
O7 Mn2 O2 86.54(12) . .
O3 Mn2 O6 91.50(13) 2_765 .
O7 Mn2 O6 170.68(14) . .
O2 Mn2 O6 84.17(13) . .
O3 Mn2 N5 85.97(13) 2_765 .
O7 Mn2 N5 98.81(13) . .
O2 Mn2 N5 159.62(13) . .
O6 Mn2 N5 89.67(14) . .
O3 Mn2 N6 156.90(13) 2_765 .
O7 Mn2 N6 93.19(13) . .
O2 Mn2 N6 89.06(13) . .
O6 Mn2 N6 85.86(13) . .
N5 Mn2 N6 71.09(14) . .
O3 P1 O1 113.86(19) . .
O3 P1 O2 111.49(19) . .
O1 P1 O2 109.30(18) . .
O3 P1 C30 107.1(2) . .
O1 P1 C30 107.7(2) . .
O2 P1 C30 107.07(19) . .
O10 Cl1 O8 110.1(3) . .
O10 Cl1 O11 110.4(3) . .
O8 Cl1 O11 108.4(3) . .
O10 Cl1 O9 108.6(2) . .
O8 Cl1 O9 110.9(2) . .
O11 Cl1 O9 108.4(3) . .
O4 P2 O7 116.57(19) . 2_765
O4 P2 O12 107.87(17) . .
O7 P2 O12 110.25(18) 2_765 .
O4 P2 C1 108.8(2) . .
O7 P2 C1 107.4(2) 2_765 .
O12 P2 C1 105.3(2) . .
P2 O4 Mn1 149.5(2) . .
P1 O2 Mn2 135.48(18) . .
C11 C10 C8 121.8(5) . .
P2 O7 Mn2 127.91(19) 2_765 .
P1 O1 Mn1 140.47(19) . .
P1 O3 Mn2 148.6(2) . 2_765
C16 N6 C12 117.8(4) . .
C16 N6 Mn2 125.4(3) . .
C12 N6 Mn2 116.6(3) . .
C33 N1 C38 117.3(4) . .
C33 N1 Mn1 127.4(3) . .
C38 N1 Mn1 115.4(3) . .
C44 N2 C39 118.2(4) . .
C44 N2 Mn1 124.7(3) . .
C39 N2 Mn1 117.0(3) . .
C28 N3 C25 117.4(4) . .
C28 N3 Mn1 124.6(3) . .
C25 N3 Mn1 117.3(3) . .
C17 N4 C21 117.7(4) . .
C17 N4 Mn1 125.7(3) . .
C21 N4 Mn1 116.6(3) . .
C5 N5 C9 117.6(4) . .
C5 N5 Mn2 125.0(3) . .
C9 N5 Mn2 117.1(3) . .
C22 C23 C24 120.8(4) . .
C26 C24 C25 117.5(4) . .
C26 C24 C23 123.3(4) . .
C25 C24 C23 119.2(4) . .
C22 C20 C21 119.7(4) . .
C22 C20 C19 124.2(4) . .
C21 C20 C19 116.1(4) . .
C23 C22 C20 121.5(4) . .
N6 C12 C13 123.1(4) . .
N6 C12 C9 117.6(4) . .
C13 C12 C9 119.3(4) . .
N3 C25 C24 123.0(4) . .
N3 C25 C21 117.3(4) . .
C24 C25 C21 119.6(4) . .
N3 C28 C27 123.0(5) . .
C18 C19 C20 119.9(5) . .
C19 C18 C17 119.8(5) . .
N4 C21 C20 123.4(4) . .
N4 C21 C25 117.5(4) . .
C20 C21 C25 119.0(4) . .
N2 C39 C40 122.0(4) . .
N2 C39 C38 118.3(4) . .
C40 C39 C38 119.7(4) . .
C38 C35 C36 117.2(5) . .
C38 C35 C37 119.4(5) . .
C36 C35 C37 123.2(5) . .
C27 C26 C24 119.4(5) . .
C42 C40 C39 118.1(5) . .
C42 C40 C41 123.0(5) . .
C39 C40 C41 119.0(5) . .
C7 C8 C9 117.7(5) . .
C7 C8 C10 123.3(5) . .
C9 C8 C10 119.0(5) . .
C6 C7 C8 118.8(5) . .
C42 C43 C44 119.3(5) . .
N6 C16 C15 123.2(5) . .
N4 C17 C18 123.0(4) . .
C41 C37 C35 121.4(5) . .
C37 C41 C40 120.9(5) . .
C14 C13 C12 116.9(5) . .
C14 C13 C11 123.5(5) . .
C12 C13 C11 119.6(5) . .
N1 C33 C34 124.0(5) . .
N1 C38 C35 122.8(5) . .
N1 C38 C39 117.7(4) . .
C35 C38 C39 119.5(4) . .
C14 C15 C16 118.8(5) . .
C34 C36 C35 119.6(5) . .
C26 C27 C28 119.6(5) . .
C15 C14 C13 120.2(5) . .
C43 C42 C40 119.1(5) . .
N2 C44 C43 123.3(5) . .
N5 C9 C8 122.7(5) . .
N5 C9 C12 117.4(4) . .
C8 C9 C12 119.9(4) . .
C7 C6 C5 120.4(5) . .
C32 C30 C29 108.1(4) . .
C32 C30 C31 109.6(4) . .
C29 C30 C31 108.3(4) . .
C32 C30 P1 110.9(3) . .
C29 C30 P1 110.5(3) . .
C31 C30 P1 109.4(3) . .
N5 C5 C6 122.8(5) . .
C10 C11 C13 120.3(5) . .
C36 C34 C33 119.0(5) . .
C4 C1 C3 110.7(4) . .
C4 C1 C2 109.9(4) . .
C3 C1 C2 108.8(4) . .
C4 C1 P2 109.7(3) . .
C3 C1 P2 109.2(3) . .
C2 C1 P2 108.5(3) . .

loop_
_geom_bond_atom_site_label_1
_geom_bond_atom_site_label_2
_geom_bond_distance
_geom_bond_site_symmetry_2
Mn1 O1 2.091(3) .
Mn1 O4 2.103(3) .
Mn1 N2 2.304(4) .
Mn1 N3 2.305(4) .
Mn1 N4 2.333(4) .
Mn1 N1 2.361(4) .
Mn2 O3 2.089(3) 2_765
Mn2 O7 2.110(3) .
Mn2 O2 2.227(3) .
Mn2 O6 2.249(3) .
Mn2 N5 2.305(4) .
Mn2 N6 2.318(4) .
P1 O3 1.510(3) .
P1 O1 1.526(3) .
P1 O2 1.549(3) .
P1 C30 1.831(5) .
Cl1 O10 1.430(4) .
Cl1 O8 1.434(4) .
Cl1 O11 1.439(4) .
Cl1 O9 1.444(4) .
P2 O4 1.500(3) .
P2 O7 1.507(3) 2_765
P2 O12 1.590(3) .
P2 C1 1.812(5) .
C10 C11 1.352(7) .
C10 C8 1.421(7) .
O7 P2 1.507(3) 2_765
O3 Mn2 2.088(3) 2_765
N6 C16 1.332(6) .
N6 C12 1.357(6) .
N1 C33 1.328(6) .
N1 C38 1.364(6) .
N2 C44 1.319(6) .
N2 C39 1.363(6) .
N3 C28 1.328(6) .
N3 C25 1.364(6) .
N4 C17 1.336(6) .
N4 C21 1.355(6) .
N5 C5 1.339(7) .
N5 C9 1.358(6) .
C23 C22 1.355(7) .
C23 C24 1.435(6) .
C24 C26 1.402(6) .
C24 C25 1.413(6) .
C20 C22 1.414(7) .
C20 C21 1.417(6) .
C20 C19 1.420(7) .
C32 C30 1.528(7) .
C12 C13 1.409(7) .
C12 C9 1.434(7) .
C25 C21 1.440(6) .
C28 C27 1.408(7) .
C19 C18 1.358(7) .
C18 C17 1.386(7) .
C39 C40 1.423(6) .
C39 C38 1.431(7) .
C35 C38 1.403(7) .
C35 C36 1.409(7) .
C35 C37 1.440(7) .
C26 C27 1.362(7) .
C40 C42 1.404(7) .
C40 C41 1.437(7) .
C8 C7 1.406(7) .
C8 C9 1.413(7) .
C7 C6 1.362(7) .
C43 C42 1.368(8) .
C43 C44 1.412(7) .
C16 C15 1.397(7) .
C37 C41 1.338(7) .
C31 C30 1.559(6) .
C13 C14 1.401(7) .
C13 C11 1.438(7) .
C33 C34 1.383(7) .
C15 C14 1.368(7) .
C36 C34 1.365(8) .
C6 C5 1.388(7) .
C30 C29 1.547(6) .
C3 C1 1.543(7) .
C1 C4 1.537(7) .
C1 C2 1.549(7) .
